data_4333555
loop_
_publ_author_name
'Mehmet Ali Celik'
'Chandrakanta Dash'
'Venkata A. K. Adiraju'
'Animesh Das'
'Muhammed Yousufuddin'
'Gernot Frenking'
'H. V. Rasika Dias'

_publ_contact_author_address
;Department of Chemistry and Biochemistry
The University of Texas at Arlington
700 Planetarium Place, Room 130 CPB
Arlington, Texas 76019-0065, USA
;
_publ_contact_author_email dias@uta.edu
_publ_contact_author_fax 817-272-3808
_publ_contact_author_name 'Rasika Dias'
_publ_contact_author_phone 817-272-3813
_publ_section_title
;
 End-On and Side-On \p-Acid Ligand Adducts of Gold(I): Carbonyl, Cyanide,
 Isocyanide, and Cyclooctyne Gold(I) Complexes Supported by N-Heterocyclic
 Carbenes and Phosphines
;
_journal_name_full 'Inorganic Chemistry'
_journal_page_first 729
_journal_page_last 742
_journal_paper_doi 10.1021/ic301869v
_journal_volume 52
_journal_year 2013
_chemical_formula_sum 'C58 H70 Au2 Cl4 N2 P2'
_chemical_formula_weight 1392.83
_chemical_name_common '[(Mes3P)2Au][Au(CN)2]'
_chemical_name_systematic
; 
 ? 
;
_space_group_IT_number 14
_symmetry_cell_setting monoclinic
_symmetry_space_group_name_Hall '-P 2yn'
_symmetry_space_group_name_H-M 'P 1 21/n 1'
_atom_sites_solution_hydrogens geom
_atom_sites_solution_primary direct
_atom_sites_solution_secondary difmap
_audit_creation_method SHELXL-97
_cell_angle_alpha 90.00
_cell_angle_beta 90.694(1)
_cell_angle_gamma 90.00
_cell_formula_units_Z 4
_cell_length_a 12.1018(9)
_cell_length_b 28.890(2)
_cell_length_c 16.0447(12)
_cell_measurement_reflns_used 9881
_cell_measurement_temperature 100(2)
_cell_measurement_theta_max 28.28
_cell_measurement_theta_min 2.21
_cell_volume 5609.2(7)
_computing_cell_refinement 'Bruker SMART'
_computing_data_collection 'Bruker SMART'
_computing_data_reduction 'Bruker SAINT'
_computing_molecular_graphics 'Bruker SHELXTL'
_computing_publication_material 'Bruker SHELXTL'
_computing_structure_refinement 'SHELXL-97 (Sheldrick, 1997)'
_computing_structure_solution 'SHELXS-97 (Sheldrick, 1990)'
_diffrn_ambient_temperature 100(2)
_diffrn_measured_fraction_theta_full 0.999
_diffrn_measured_fraction_theta_max 0.999
_diffrn_measurement_device_type 'CCD area detector'
_diffrn_measurement_method 'phi and omega scans'
_diffrn_radiation_monochromator graphite
_diffrn_radiation_source 'fine-focus sealed tube'
_diffrn_radiation_type MoK\a
_diffrn_radiation_wavelength 0.71073
_diffrn_reflns_av_R_equivalents 0.0574
_diffrn_reflns_av_sigmaI/netI 0.0487
_diffrn_reflns_limit_h_max 16
_diffrn_reflns_limit_h_min -15
_diffrn_reflns_limit_k_max 38
_diffrn_reflns_limit_k_min -38
_diffrn_reflns_limit_l_max 21
_diffrn_reflns_limit_l_min -21
_diffrn_reflns_number 54830
_diffrn_reflns_theta_full 28.34
_diffrn_reflns_theta_max 28.34
_diffrn_reflns_theta_min 1.41
_exptl_absorpt_coefficient_mu 5.511
_exptl_absorpt_correction_T_max 0.745
_exptl_absorpt_correction_T_min 0.544
_exptl_absorpt_correction_type multi-scan
_exptl_absorpt_process_details SADABS
_exptl_crystal_colour colorless
_exptl_crystal_density_diffrn 1.649
_exptl_crystal_description prism
_exptl_crystal_F_000 2752
_exptl_crystal_size_max 0.16
_exptl_crystal_size_mid 0.13
_exptl_crystal_size_min 0.02
_refine_diff_density_max 3.877
_refine_diff_density_min -2.349
_refine_diff_density_rms 0.184
_refine_ls_extinction_method none
_refine_ls_goodness_of_fit_ref 1.222
_refine_ls_hydrogen_treatment constr
_refine_ls_matrix_type full
_refine_ls_number_parameters 634
_refine_ls_number_reflns 13986
_refine_ls_number_restraints 6
_refine_ls_restrained_S_all 1.242
_refine_ls_R_factor_all 0.0757
_refine_ls_R_factor_gt 0.0596
_refine_ls_shift/su_max 0.001
_refine_ls_shift/su_mean 0.000
_refine_ls_structure_factor_coef Fsqd
_refine_ls_weighting_details 'calc w=1/[\s^2^(Fo^2^)+(0.0300P)^2^+62.2263P] where P=(Fo^2^+2Fc^2^)/3'
_refine_ls_weighting_scheme calc
_refine_ls_wR_factor_gt 0.1300
_refine_ls_wR_factor_ref 0.1351
_reflns_number_gt 11266
_reflns_number_total 13986
_reflns_threshold_expression >2sigma(I)
_cod_data_source_file ic301869v_si_002_2.cif
_cod_data_source_block dias729m
_cod_database_code 4333555

loop_
_symmetry_equiv_pos_as_xyz
'x, y, z'
'-x+1/2, y+1/2, -z+1/2'
'-x, -y, -z'
'x-1/2, -y-1/2, z-1/2'

loop_
_atom_site_label
_atom_site_type_symbol
_atom_site_fract_x
_atom_site_fract_y
_atom_site_fract_z
_atom_site_U_iso_or_equiv
_atom_site_adp_type
_atom_site_occupancy
_atom_site_symmetry_multiplicity
_atom_site_calc_flag
_atom_site_refinement_flags
Au1 Au 0.5000 0.5000 0.0000 0.01809(9) Uani 1 2 d S
P1 P 0.42537(16) 0.42937(7) 0.04059(12) 0.0178(4) Uani 1 1 d .
C1 C 0.5159(6) 0.4065(2) 0.1242(5) 0.0176(14) Uani 1 1 d .
C2 C 0.4776(6) 0.3907(3) 0.2015(5) 0.0221(16) Uani 1 1 d .
C3 C 0.5554(7) 0.3796(3) 0.2643(5) 0.0242(16) Uani 1 1 d .
H3 H 0.5298 0.3704 0.3175 0.029 Uiso 1 1 calc R
C4 C 0.6684(7) 0.3818(3) 0.2511(5) 0.0260(17) Uani 1 1 d .
C5 C 0.7040(7) 0.3948(3) 0.1718(5) 0.0246(17) Uani 1 1 d .
H5 H 0.7810 0.3949 0.1610 0.030 Uiso 1 1 calc R
C6 C 0.6309(6) 0.4075(3) 0.1083(5) 0.0195(15) Uani 1 1 d .
C7 C 0.3581(7) 0.3829(3) 0.2229(5) 0.0268(17) Uani 1 1 d .
H7A H 0.3232 0.4127 0.2352 0.040 Uiso 1 1 calc R
H7B H 0.3536 0.3627 0.2717 0.040 Uiso 1 1 calc R
H7C H 0.3199 0.3684 0.1755 0.040 Uiso 1 1 calc R
C8 C 0.7500(7) 0.3682(3) 0.3179(6) 0.033(2) Uani 1 1 d .
H8A H 0.8139 0.3890 0.3163 0.049 Uiso 1 1 calc R
H8B H 0.7744 0.3363 0.3085 0.049 Uiso 1 1 calc R
H8C H 0.7149 0.3704 0.3725 0.049 Uiso 1 1 calc R
C9 C 0.6820(6) 0.4188(3) 0.0252(5) 0.0250(17) Uani 1 1 d .
H9A H 0.6904 0.4524 0.0200 0.037 Uiso 1 1 calc R
H9B H 0.6340 0.4074 -0.0199 0.037 Uiso 1 1 calc R
H9C H 0.7546 0.4040 0.0216 0.037 Uiso 1 1 calc R
C10 C 0.2826(6) 0.4397(3) 0.0735(4) 0.0194(15) Uani 1 1 d .
C11 C 0.1909(7) 0.4131(3) 0.0444(5) 0.0236(16) Uani 1 1 d .
C12 C 0.0849(7) 0.4295(3) 0.0591(5) 0.0264(17) Uani 1 1 d .
H12 H 0.0238 0.4120 0.0389 0.032 Uiso 1 1 calc R
C13 C 0.0640(7) 0.4705(3) 0.1021(5) 0.0246(17) Uani 1 1 d .
C14 C 0.1540(7) 0.4940(3) 0.1344(5) 0.0236(16) Uani 1 1 d .
H14 H 0.1415 0.5212 0.1663 0.028 Uiso 1 1 calc R
C15 C 0.2621(6) 0.4796(3) 0.1225(5) 0.0195(15) Uani 1 1 d .
C16 C 0.2012(8) 0.3666(3) 0.0017(7) 0.039(2) Uani 1 1 d .
H16A H 0.2518 0.3469 0.0339 0.058 Uiso 1 1 calc R
H16B H 0.2300 0.3710 -0.0545 0.058 Uiso 1 1 calc R
H16C H 0.1283 0.3519 -0.0018 0.058 Uiso 1 1 calc R
C17 C -0.0524(7) 0.4867(4) 0.1144(6) 0.034(2) Uani 1 1 d .
H17A H -0.0897 0.4659 0.1533 0.051 Uiso 1 1 calc R
H17B H -0.0919 0.4867 0.0608 0.051 Uiso 1 1 calc R
H17C H -0.0515 0.5182 0.1373 0.051 Uiso 1 1 calc R
C18 C 0.3526(7) 0.5066(3) 0.1662(5) 0.0227(16) Uani 1 1 d .
H18A H 0.3215 0.5237 0.2132 0.034 Uiso 1 1 calc R
H18B H 0.3856 0.5285 0.1270 0.034 Uiso 1 1 calc R
H18C H 0.4095 0.4852 0.1868 0.034 Uiso 1 1 calc R
C19 C 0.4273(6) 0.3926(3) -0.0525(5) 0.0205(15) Uani 1 1 d .
C20 C 0.4687(7) 0.3469(3) -0.0522(5) 0.0230(16) Uani 1 1 d .
C21 C 0.4861(7) 0.3248(3) -0.1280(5) 0.0258(17) Uani 1 1 d .
H21 H 0.5158 0.2943 -0.1277 0.031 Uiso 1 1 calc R
C22 C 0.4615(6) 0.3456(3) -0.2043(5) 0.0238(17) Uani 1 1 d .
C23 C 0.4156(6) 0.3898(3) -0.2033(5) 0.0215(16) Uani 1 1 d .
H23 H 0.3966 0.4042 -0.2548 0.026 Uiso 1 1 calc R
C24 C 0.3968(6) 0.4133(3) -0.1300(5) 0.0198(15) Uani 1 1 d .
C25 C 0.4910(9) 0.3185(3) 0.0258(5) 0.034(2) Uani 1 1 d .
H25A H 0.4792 0.2856 0.0134 0.051 Uiso 1 1 calc R
H25B H 0.4406 0.3282 0.0698 0.051 Uiso 1 1 calc R
H25C H 0.5675 0.3233 0.0445 0.051 Uiso 1 1 calc R
C26 C 0.4802(8) 0.3204(3) -0.2850(5) 0.035(2) Uani 1 1 d .
H26A H 0.5482 0.3022 -0.2806 0.052 Uiso 1 1 calc R
H26B H 0.4869 0.3429 -0.3303 0.052 Uiso 1 1 calc R
H26C H 0.4176 0.2998 -0.2966 0.052 Uiso 1 1 calc R
C27 C 0.3365(7) 0.4592(3) -0.1373(5) 0.0253(17) Uani 1 1 d .
H27A H 0.2940 0.4600 -0.1896 0.038 Uiso 1 1 calc R
H27B H 0.3903 0.4845 -0.1366 0.038 Uiso 1 1 calc R
H27C H 0.2862 0.4626 -0.0902 0.038 Uiso 1 1 calc R
Au2 Au 0.0000 0.5000 0.5000 0.01757(9) Uani 1 2 d S
P2 P 0.07496(15) 0.42867(6) 0.53834(12) 0.0171(4) Uani 1 1 d .
C28 C 0.2194(6) 0.4388(3) 0.5709(5) 0.0184(15) Uani 1 1 d .
C29 C 0.2408(6) 0.4784(3) 0.6211(5) 0.0196(15) Uani 1 1 d .
C30 C 0.3494(6) 0.4927(3) 0.6339(5) 0.0233(16) Uani 1 1 d .
H30 H 0.3632 0.5194 0.6667 0.028 Uiso 1 1 calc R
C31 C 0.4381(6) 0.4692(3) 0.6003(5) 0.0210(16) Uani 1 1 d .
C32 C 0.4161(6) 0.4290(3) 0.5562(5) 0.0237(16) Uani 1 1 d .
H32 H 0.4764 0.4119 0.5345 0.028 Uiso 1 1 calc R
C33 C 0.3095(6) 0.4124(3) 0.5424(5) 0.0225(16) Uani 1 1 d .
C34 C 0.1519(6) 0.5052(3) 0.6665(5) 0.0228(16) Uani 1 1 d .
H34A H 0.1850 0.5214 0.7143 0.034 Uiso 1 1 calc R
H34B H 0.0953 0.4836 0.6862 0.034 Uiso 1 1 calc R
H34C H 0.1180 0.5277 0.6285 0.034 Uiso 1 1 calc R
C35 C 0.5551(7) 0.4858(3) 0.6122(6) 0.0300(19) Uani 1 1 d .
H35A H 0.5957 0.4640 0.6479 0.045 Uiso 1 1 calc R
H35B H 0.5548 0.5164 0.6385 0.045 Uiso 1 1 calc R
H35C H 0.5910 0.4878 0.5579 0.045 Uiso 1 1 calc R
C36 C 0.2982(7) 0.3661(3) 0.4990(6) 0.032(2) Uani 1 1 d .
H36A H 0.2765 0.3710 0.4406 0.049 Uiso 1 1 calc R
H36B H 0.2417 0.3476 0.5268 0.049 Uiso 1 1 calc R
H36C H 0.3691 0.3497 0.5015 0.049 Uiso 1 1 calc R
C37 C 0.0700(6) 0.3922(3) 0.4449(5) 0.0182(15) Uani 1 1 d .
C38 C 0.1030(6) 0.4128(3) 0.3684(5) 0.0207(15) Uani 1 1 d .
C39 C 0.0871(6) 0.3890(3) 0.2943(5) 0.0241(17) Uani 1 1 d .
H39 H 0.1076 0.4033 0.2435 0.029 Uiso 1 1 calc R
C40 C 0.0419(7) 0.3445(3) 0.2921(5) 0.0283(18) Uani 1 1 d .
C41 C 0.0149(7) 0.3242(3) 0.3673(6) 0.0277(18) Uani 1 1 d .
H41 H -0.0147 0.2938 0.3668 0.033 Uiso 1 1 calc R
C42 C 0.0294(6) 0.3467(3) 0.4442(5) 0.0221(16) Uani 1 1 d .
C43 C 0.1607(7) 0.4592(3) 0.3624(5) 0.0247(17) Uani 1 1 d .
H43A H 0.1966 0.4618 0.3082 0.037 Uiso 1 1 calc R
H43B H 0.2164 0.4618 0.4070 0.037 Uiso 1 1 calc R
H43C H 0.1063 0.4841 0.3681 0.037 Uiso 1 1 calc R
C44 C 0.0252(9) 0.3191(3) 0.2105(6) 0.041(2) Uani 1 1 d .
H44A H 0.0861 0.2972 0.2026 0.061 Uiso 1 1 calc R
H44B H 0.0237 0.3414 0.1645 0.061 Uiso 1 1 calc R
H44C H -0.0449 0.3021 0.2116 0.061 Uiso 1 1 calc R
C45 C 0.0029(7) 0.3185(3) 0.5205(5) 0.0271(18) Uani 1 1 d .
H45A H 0.0615 0.3226 0.5624 0.041 Uiso 1 1 calc R
H45B H -0.0026 0.2857 0.5052 0.041 Uiso 1 1 calc R
H45C H -0.0677 0.3289 0.5433 0.041 Uiso 1 1 calc R
C46 C -0.0108(6) 0.4052(3) 0.6223(5) 0.0191(15) Uani 1 1 d .
C47 C -0.1275(6) 0.4069(2) 0.6084(5) 0.0188(15) Uani 1 1 d .
C48 C -0.1964(6) 0.3934(3) 0.6731(5) 0.0210(15) Uani 1 1 d .
H48 H -0.2741 0.3942 0.6640 0.025 Uiso 1 1 calc R
C49 C -0.1562(7) 0.3789(3) 0.7498(5) 0.0238(16) Uani 1 1 d .
C50 C -0.0432(7) 0.3760(3) 0.7609(5) 0.0259(17) Uani 1 1 d .
H50 H -0.0146 0.3654 0.8129 0.031 Uiso 1 1 calc R
C51 C 0.0311(6) 0.3882(3) 0.6978(5) 0.0216(16) Uani 1 1 d .
C52 C -0.1834(6) 0.4195(3) 0.5266(5) 0.0211(15) Uani 1 1 d .
H52A H -0.2582 0.4064 0.5250 0.032 Uiso 1 1 calc R
H52B H -0.1406 0.4069 0.4803 0.032 Uiso 1 1 calc R
H52C H -0.1877 0.4532 0.5215 0.032 Uiso 1 1 calc R
C53 C -0.2351(8) 0.3630(3) 0.8174(6) 0.036(2) Uani 1 1 d .
H53A H -0.3011 0.3826 0.8166 0.054 Uiso 1 1 calc R
H53B H -0.1983 0.3654 0.8720 0.054 Uiso 1 1 calc R
H53C H -0.2565 0.3308 0.8072 0.054 Uiso 1 1 calc R
C54 C 0.1514(7) 0.3797(3) 0.7176(6) 0.0297(19) Uani 1 1 d .
H54A H 0.1850 0.3626 0.6716 0.045 Uiso 1 1 calc R
H54B H 0.1579 0.3615 0.7690 0.045 Uiso 1 1 calc R
H54C H 0.1894 0.4094 0.7250 0.045 Uiso 1 1 calc R
Au3 Au 0.72674(3) 0.279291(12) 0.59767(2) 0.02926(9) Uani 1 1 d .
N1 N 0.8818(9) 0.2362(3) 0.7321(7) 0.055(2) Uani 1 1 d .
N2 N 0.5695(7) 0.3275(3) 0.4695(5) 0.0404(19) Uani 1 1 d .
C55 C 0.8264(8) 0.2509(3) 0.6819(6) 0.035(2) Uani 1 1 d .
C56 C 0.6263(7) 0.3096(4) 0.5141(6) 0.034(2) Uani 1 1 d .
C57 C 0.8781(8) 0.2576(4) 0.9318(7) 0.045(3) Uani 1 1 d .
H57A H 0.9171 0.2286 0.9465 0.055 Uiso 1 1 calc R
H57B H 0.8961 0.2654 0.8734 0.055 Uiso 1 1 calc R
Cl1 Cl 0.7358(3) 0.24940(14) 0.9404(3) 0.0904(13) Uani 1 1 d U
Cl2 Cl 0.9231(4) 0.30150(15) 0.9967(3) 0.1046(16) Uani 1 1 d .
C58 C 0.1358(8) 0.2484(4) 0.7792(8) 0.049(3) Uani 1 1 d .
H58A H 0.0715 0.2695 0.7745 0.058 Uiso 1 1 calc R
H58B H 0.1094 0.2182 0.8001 0.058 Uiso 1 1 calc R
Cl3 Cl 0.1959(3) 0.24099(11) 0.6798(2) 0.0614(8) Uani 1 1 d .
Cl4 Cl 0.2330(2) 0.27156(9) 0.84970(17) 0.0465(6) Uani 1 1 d .

loop_
_atom_site_aniso_label
_atom_site_aniso_U_11
_atom_site_aniso_U_22
_atom_site_aniso_U_33
_atom_site_aniso_U_23
_atom_site_aniso_U_13
_atom_site_aniso_U_12
Au1 0.01743(19) 0.01550(18) 0.0213(2) 0.00041(16) 0.00067(14) -0.00026(15)
P1 0.0183(9) 0.0156(9) 0.0195(9) -0.0002(7) 0.0003(7) 0.0007(7)
C1 0.018(3) 0.015(3) 0.019(4) 0.003(3) 0.000(3) 0.003(3)
C2 0.023(4) 0.021(4) 0.023(4) -0.001(3) 0.002(3) 0.002(3)
C3 0.031(4) 0.021(4) 0.021(4) 0.003(3) 0.000(3) 0.003(3)
C4 0.027(4) 0.024(4) 0.026(4) 0.003(3) 0.000(3) -0.001(3)
C5 0.018(4) 0.024(4) 0.032(4) 0.002(3) 0.002(3) -0.001(3)
C6 0.022(4) 0.017(4) 0.020(4) 0.000(3) 0.000(3) 0.001(3)
C7 0.025(4) 0.026(4) 0.029(4) 0.006(3) 0.005(3) 0.004(3)
C8 0.028(4) 0.039(5) 0.031(5) 0.005(4) -0.009(4) -0.001(4)
C9 0.017(4) 0.031(4) 0.026(4) 0.003(3) 0.004(3) 0.004(3)
C10 0.022(4) 0.024(4) 0.012(3) 0.000(3) 0.003(3) 0.003(3)
C11 0.024(4) 0.028(4) 0.019(4) -0.002(3) 0.005(3) -0.004(3)
C12 0.020(4) 0.038(5) 0.021(4) 0.000(3) -0.002(3) -0.001(3)
C13 0.024(4) 0.034(5) 0.017(4) 0.007(3) 0.006(3) 0.001(3)
C14 0.029(4) 0.025(4) 0.017(4) 0.004(3) 0.003(3) 0.005(3)
C15 0.022(4) 0.020(4) 0.017(4) 0.005(3) 0.001(3) 0.000(3)
C16 0.029(5) 0.036(5) 0.052(6) -0.016(5) 0.007(4) -0.010(4)
C17 0.024(4) 0.050(6) 0.028(5) 0.009(4) 0.004(3) 0.001(4)
C18 0.028(4) 0.018(4) 0.022(4) -0.007(3) -0.001(3) 0.003(3)
C19 0.016(3) 0.023(4) 0.022(4) -0.006(3) 0.007(3) -0.003(3)
C20 0.025(4) 0.023(4) 0.022(4) 0.000(3) -0.001(3) -0.001(3)
C21 0.022(4) 0.021(4) 0.035(5) -0.007(3) -0.001(3) 0.001(3)
C22 0.018(4) 0.027(4) 0.026(4) -0.010(3) 0.003(3) 0.000(3)
C23 0.017(4) 0.027(4) 0.020(4) -0.001(3) 0.000(3) -0.004(3)
C24 0.014(3) 0.022(4) 0.023(4) 0.001(3) 0.003(3) 0.000(3)
C25 0.063(6) 0.016(4) 0.023(4) -0.003(3) -0.004(4) 0.002(4)
C26 0.042(5) 0.035(5) 0.027(5) -0.016(4) 0.002(4) 0.007(4)
C27 0.023(4) 0.027(4) 0.026(4) -0.001(3) -0.003(3) 0.003(3)
Au2 0.01613(18) 0.01430(18) 0.0223(2) 0.00077(16) 0.00199(14) 0.00114(15)
P2 0.0153(9) 0.0152(9) 0.0207(9) 0.0009(7) 0.0015(7) 0.0007(7)
C28 0.015(3) 0.018(4) 0.023(4) 0.002(3) 0.001(3) -0.001(3)
C29 0.023(4) 0.018(4) 0.018(4) 0.002(3) -0.001(3) -0.001(3)
C30 0.024(4) 0.022(4) 0.024(4) 0.004(3) -0.001(3) -0.006(3)
C31 0.018(4) 0.024(4) 0.021(4) 0.005(3) -0.002(3) -0.003(3)
C32 0.016(4) 0.028(4) 0.027(4) 0.003(3) 0.000(3) 0.003(3)
C33 0.021(4) 0.021(4) 0.025(4) 0.002(3) 0.003(3) 0.002(3)
C34 0.022(4) 0.022(4) 0.024(4) 0.000(3) 0.002(3) 0.002(3)
C35 0.021(4) 0.039(5) 0.030(5) 0.000(4) -0.004(3) -0.005(4)
C36 0.022(4) 0.030(5) 0.046(5) -0.012(4) 0.000(4) 0.011(4)
C37 0.013(3) 0.017(4) 0.024(4) -0.005(3) 0.002(3) 0.004(3)
C38 0.016(4) 0.019(4) 0.027(4) -0.002(3) 0.002(3) 0.000(3)
C39 0.018(4) 0.031(4) 0.024(4) -0.002(3) 0.003(3) 0.002(3)
C40 0.024(4) 0.033(5) 0.028(4) -0.009(4) -0.003(3) 0.004(3)
C41 0.019(4) 0.019(4) 0.045(5) -0.006(4) -0.001(3) 0.002(3)
C42 0.016(4) 0.021(4) 0.029(4) -0.001(3) -0.001(3) 0.003(3)
C43 0.025(4) 0.024(4) 0.025(4) 0.002(3) 0.003(3) 0.000(3)
C44 0.051(6) 0.035(5) 0.036(5) -0.018(4) -0.001(4) -0.008(4)
C45 0.041(5) 0.012(4) 0.029(4) 0.000(3) 0.005(4) -0.001(3)
C46 0.021(4) 0.016(4) 0.020(4) -0.001(3) 0.004(3) 0.000(3)
C47 0.021(4) 0.013(3) 0.023(4) 0.001(3) 0.001(3) 0.001(3)
C48 0.015(3) 0.021(4) 0.027(4) 0.003(3) 0.002(3) -0.003(3)
C49 0.026(4) 0.020(4) 0.026(4) 0.000(3) 0.005(3) -0.001(3)
C50 0.028(4) 0.023(4) 0.026(4) 0.002(3) 0.000(3) 0.000(3)
C51 0.024(4) 0.018(4) 0.023(4) 0.006(3) -0.002(3) 0.000(3)
C52 0.017(4) 0.021(4) 0.025(4) 0.004(3) -0.001(3) -0.004(3)
C53 0.035(5) 0.035(5) 0.038(5) 0.007(4) 0.008(4) 0.001(4)
C54 0.025(4) 0.029(4) 0.035(5) 0.016(4) -0.004(4) -0.004(3)
Au3 0.02406(15) 0.03006(17) 0.03375(17) -0.00426(15) 0.00414(12) -0.00136(14)
N1 0.057(6) 0.049(6) 0.059(6) -0.007(5) -0.001(5) -0.001(5)
N2 0.031(4) 0.045(5) 0.045(5) 0.001(4) 0.007(4) 0.004(4)
C55 0.035(5) 0.042(5) 0.028(5) -0.013(4) -0.002(4) -0.003(4)
C56 0.026(4) 0.044(5) 0.031(5) 0.000(4) 0.009(4) -0.002(4)
C57 0.025(5) 0.052(7) 0.058(7) -0.006(5) -0.006(4) 0.000(4)
Cl1 0.0370(15) 0.080(2) 0.154(3) 0.067(2) -0.0096(18) -0.0087(15)
Cl2 0.126(4) 0.074(3) 0.112(3) -0.015(2) -0.071(3) -0.016(2)
C58 0.031(5) 0.037(6) 0.078(8) -0.005(5) -0.001(5) 0.002(4)
Cl3 0.080(2) 0.0511(17) 0.0530(17) -0.0107(13) -0.0181(15) -0.0026(15)
Cl4 0.0565(16) 0.0376(14) 0.0452(14) 0.0014(11) -0.0071(12) -0.0084(12)

loop_
_atom_type_symbol
_atom_type_description
_atom_type_scat_dispersion_real
_atom_type_scat_dispersion_imag
_atom_type_scat_source
C C 0.0033 0.0016 'International Tables Vol C Tables 4.2.6.8 and 6.1.1.4'
H H 0.0000 0.0000 'International Tables Vol C Tables 4.2.6.8 and 6.1.1.4'
N N 0.0061 0.0033 'International Tables Vol C Tables 4.2.6.8 and 6.1.1.4'
P P 0.1023 0.0942 'International Tables Vol C Tables 4.2.6.8 and 6.1.1.4'
Au Au -2.0133 8.8022 'International Tables Vol C Tables 4.2.6.8 and 6.1.1.4'
Cl Cl 0.1484 0.1585 'International Tables Vol C Tables 4.2.6.8 and 6.1.1.4'

loop_
_geom_angle_atom_site_label_1
_geom_angle_atom_site_label_2
_geom_angle_atom_site_label_3
_geom_angle
_geom_angle_site_symmetry_1
_geom_angle_site_symmetry_3
P1 Au1 P1 180.0 3_665 .
C19 P1 C10 110.5(3) . .
C19 P1 C1 111.8(4) . .
C10 P1 C1 113.7(3) . .
C19 P1 Au1 105.8(3) . .
C10 P1 Au1 107.9(3) . .
C1 P1 Au1 106.8(2) . .
C2 C1 C6 120.1(7) . .
C2 C1 P1 124.0(6) . .
C6 C1 P1 115.9(5) . .
C3 C2 C1 118.7(7) . .
C3 C2 C7 116.1(7) . .
C1 C2 C7 125.2(7) . .
C4 C3 C2 122.2(8) . .
C4 C3 H3 118.9 . .
C2 C3 H3 118.9 . .
C3 C4 C5 117.8(8) . .
C3 C4 C8 121.3(8) . .
C5 C4 C8 120.8(8) . .
C6 C5 C4 122.5(7) . .
C6 C5 H5 118.8 . .
C4 C5 H5 118.8 . .
C5 C6 C1 118.6(7) . .
C5 C6 C9 116.1(7) . .
C1 C6 C9 125.2(7) . .
C2 C7 H7A 109.5 . .
C2 C7 H7B 109.5 . .
H7A C7 H7B 109.5 . .
C2 C7 H7C 109.5 . .
H7A C7 H7C 109.5 . .
H7B C7 H7C 109.5 . .
C4 C8 H8A 109.5 . .
C4 C8 H8B 109.5 . .
H8A C8 H8B 109.5 . .
C4 C8 H8C 109.5 . .
H8A C8 H8C 109.5 . .
H8B C8 H8C 109.5 . .
C6 C9 H9A 109.5 . .
C6 C9 H9B 109.5 . .
H9A C9 H9B 109.5 . .
C6 C9 H9C 109.5 . .
H9A C9 H9C 109.5 . .
H9B C9 H9C 109.5 . .
C15 C10 C11 118.7(7) . .
C15 C10 P1 117.5(6) . .
C11 C10 P1 123.3(6) . .
C12 C11 C10 118.4(7) . .
C12 C11 C16 117.4(7) . .
C10 C11 C16 124.1(7) . .
C13 C12 C11 123.1(8) . .
C13 C12 H12 118.4 . .
C11 C12 H12 118.4 . .
C14 C13 C12 117.2(7) . .
C14 C13 C17 122.3(8) . .
C12 C13 C17 120.4(8) . .
C13 C14 C15 122.8(8) . .
C13 C14 H14 118.6 . .
C15 C14 H14 118.6 . .
C14 C15 C10 119.4(7) . .
C14 C15 C18 117.5(7) . .
C10 C15 C18 123.1(7) . .
C11 C16 H16A 109.5 . .
C11 C16 H16B 109.5 . .
H16A C16 H16B 109.5 . .
C11 C16 H16C 109.5 . .
H16A C16 H16C 109.5 . .
H16B C16 H16C 109.5 . .
C13 C17 H17A 109.5 . .
C13 C17 H17B 109.5 . .
H17A C17 H17B 109.5 . .
C13 C17 H17C 109.5 . .
H17A C17 H17C 109.5 . .
H17B C17 H17C 109.5 . .
C15 C18 H18A 109.5 . .
C15 C18 H18B 109.5 . .
H18A C18 H18B 109.5 . .
C15 C18 H18C 109.5 . .
H18A C18 H18C 109.5 . .
H18B C18 H18C 109.5 . .
C20 C19 C24 118.9(7) . .
C20 C19 P1 123.2(6) . .
C24 C19 P1 117.5(6) . .
C21 C20 C19 118.9(7) . .
C21 C20 C25 116.4(7) . .
C19 C20 C25 124.6(7) . .
C20 C21 C22 122.5(8) . .
C20 C21 H21 118.8 . .
C22 C21 H21 118.8 . .
C23 C22 C21 117.9(7) . .
C23 C22 C26 121.1(8) . .
C21 C22 C26 121.0(8) . .
C24 C23 C22 122.0(7) . .
C24 C23 H23 119.0 . .
C22 C23 H23 119.0 . .
C23 C24 C19 119.6(7) . .
C23 C24 C27 116.6(7) . .
C19 C24 C27 123.6(7) . .
C20 C25 H25A 109.5 . .
C20 C25 H25B 109.5 . .
H25A C25 H25B 109.5 . .
C20 C25 H25C 109.5 . .
H25A C25 H25C 109.5 . .
H25B C25 H25C 109.5 . .
C22 C26 H26A 109.5 . .
C22 C26 H26B 109.5 . .
H26A C26 H26B 109.5 . .
C22 C26 H26C 109.5 . .
H26A C26 H26C 109.5 . .
H26B C26 H26C 109.5 . .
C24 C27 H27A 109.5 . .
C24 C27 H27B 109.5 . .
H27A C27 H27B 109.5 . .
C24 C27 H27C 109.5 . .
H27A C27 H27C 109.5 . .
H27B C27 H27C 109.5 . .
P2 Au2 P2 180.0 . 3_566
C37 P2 C46 111.9(3) . .
C37 P2 C28 110.2(3) . .
C46 P2 C28 113.1(3) . .
C37 P2 Au2 106.5(3) . .
C46 P2 Au2 107.4(2) . .
C28 P2 Au2 107.4(2) . .
C33 C28 C29 118.8(7) . .
C33 C28 P2 123.8(6) . .
C29 C28 P2 117.1(5) . .
C30 C29 C28 119.2(7) . .
C30 C29 C34 117.0(7) . .
C28 C29 C34 123.8(7) . .
C31 C30 C29 122.3(7) . .
C31 C30 H30 118.8 . .
C29 C30 H30 118.8 . .
C32 C31 C30 117.7(7) . .
C32 C31 C35 120.4(7) . .
C30 C31 C35 121.9(7) . .
C31 C32 C33 122.8(7) . .
C31 C32 H32 118.6 . .
C33 C32 H32 118.6 . .
C32 C33 C28 118.7(7) . .
C32 C33 C36 117.1(7) . .
C28 C33 C36 124.1(7) . .
C29 C34 H34A 109.5 . .
C29 C34 H34B 109.5 . .
H34A C34 H34B 109.5 . .
C29 C34 H34C 109.5 . .
H34A C34 H34C 109.5 . .
H34B C34 H34C 109.5 . .
C31 C35 H35A 109.5 . .
C31 C35 H35B 109.5 . .
H35A C35 H35B 109.5 . .
C31 C35 H35C 109.5 . .
H35A C35 H35C 109.5 . .
H35B C35 H35C 109.5 . .
C33 C36 H36A 109.5 . .
C33 C36 H36B 109.5 . .
H36A C36 H36B 109.5 . .
C33 C36 H36C 109.5 . .
H36A C36 H36C 109.5 . .
H36B C36 H36C 109.5 . .
C42 C37 C38 119.1(7) . .
C42 C37 P2 123.5(6) . .
C38 C37 P2 117.2(6) . .
C39 C38 C37 119.6(7) . .
C39 C38 C43 116.4(7) . .
C37 C38 C43 123.9(7) . .
C38 C39 C40 122.0(8) . .
C38 C39 H39 119.0 . .
C40 C39 H39 119.0 . .
C41 C40 C39 117.6(8) . .
C41 C40 C44 121.2(8) . .
C39 C40 C44 121.2(8) . .
C40 C41 C42 122.9(8) . .
C40 C41 H41 118.6 . .
C42 C41 H41 118.6 . .
C41 C42 C37 118.6(7) . .
C41 C42 C45 116.0(7) . .
C37 C42 C45 125.3(7) . .
C38 C43 H43A 109.5 . .
C38 C43 H43B 109.5 . .
H43A C43 H43B 109.5 . .
C38 C43 H43C 109.5 . .
H43A C43 H43C 109.5 . .
H43B C43 H43C 109.5 . .
C40 C44 H44A 109.5 . .
C40 C44 H44B 109.5 . .
H44A C44 H44B 109.5 . .
C40 C44 H44C 109.5 . .
H44A C44 H44C 109.5 . .
H44B C44 H44C 109.5 . .
C42 C45 H45A 109.5 . .
C42 C45 H45B 109.5 . .
H45A C45 H45B 109.5 . .
C42 C45 H45C 109.5 . .
H45A C45 H45C 109.5 . .
H45B C45 H45C 109.5 . .
C51 C46 C47 119.7(7) . .
C51 C46 P2 124.2(6) . .
C47 C46 P2 116.0(6) . .
C48 C47 C46 118.2(7) . .
C48 C47 C52 116.6(7) . .
C46 C47 C52 125.1(7) . .
C49 C48 C47 122.7(7) . .
C49 C48 H48 118.6 . .
C47 C48 H48 118.6 . .
C50 C49 C48 118.0(7) . .
C50 C49 C53 121.2(8) . .
C48 C49 C53 120.6(7) . .
C49 C50 C51 122.2(8) . .
C49 C50 H50 118.9 . .
C51 C50 H50 118.9 . .
C46 C51 C50 118.9(7) . .
C46 C51 C54 125.5(7) . .
C50 C51 C54 115.6(7) . .
C47 C52 H52A 109.5 . .
C47 C52 H52B 109.5 . .
H52A C52 H52B 109.5 . .
C47 C52 H52C 109.5 . .
H52A C52 H52C 109.5 . .
H52B C52 H52C 109.5 . .
C49 C53 H53A 109.5 . .
C49 C53 H53B 109.5 . .
H53A C53 H53B 109.5 . .
C49 C53 H53C 109.5 . .
H53A C53 H53C 109.5 . .
H53B C53 H53C 109.5 . .
C51 C54 H54A 109.5 . .
C51 C54 H54B 109.5 . .
H54A C54 H54B 109.5 . .
C51 C54 H54C 109.5 . .
H54A C54 H54C 109.5 . .
H54B C54 H54C 109.5 . .
C55 Au3 C56 178.5(4) . .
N1 C55 Au3 177.0(9) . .
N2 C56 Au3 177.7(9) . .
Cl2 C57 Cl1 110.9(7) . .
Cl2 C57 H57A 109.5 . .
Cl1 C57 H57A 109.5 . .
Cl2 C57 H57B 109.5 . .
Cl1 C57 H57B 109.5 . .
H57A C57 H57B 108.1 . .
Cl4 C58 Cl3 110.3(6) . .
Cl4 C58 H58A 109.6 . .
Cl3 C58 H58A 109.6 . .
Cl4 C58 H58B 109.6 . .
Cl3 C58 H58B 109.6 . .
H58A C58 H58B 108.1 . .

loop_
_geom_bond_atom_site_label_1
_geom_bond_atom_site_label_2
_geom_bond_distance
_geom_bond_site_symmetry_2
Au1 P1 2.3275(19) 3_665
Au1 P1 2.3275(19) .
P1 C19 1.834(8) .
P1 C10 1.838(8) .
P1 C1 1.845(7) .
C1 C2 1.406(10) .
C1 C6 1.419(10) .
C2 C3 1.407(11) .
C2 C7 1.506(11) .
C3 C4 1.387(12) .
C3 H3 0.9500 .
C4 C5 1.399(11) .
C4 C8 1.501(11) .
C5 C6 1.391(11) .
C5 H5 0.9500 .
C6 C9 1.512(11) .
C7 H7A 0.9800 .
C7 H7B 0.9800 .
C7 H7C 0.9800 .
C8 H8A 0.9800 .
C8 H8B 0.9800 .
C8 H8C 0.9800 .
C9 H9A 0.9800 .
C9 H9B 0.9800 .
C9 H9C 0.9800 .
C10 C15 1.420(11) .
C10 C11 1.424(11) .
C11 C12 1.391(11) .
C11 C16 1.512(12) .
C12 C13 1.394(12) .
C12 H12 0.9500 .
C13 C14 1.380(12) .
C13 C17 1.500(11) .
C14 C15 1.387(11) .
C14 H14 0.9500 .
C15 C18 1.511(11) .
C16 H16A 0.9800 .
C16 H16B 0.9800 .
C16 H16C 0.9800 .
C17 H17A 0.9800 .
C17 H17B 0.9800 .
C17 H17C 0.9800 .
C18 H18A 0.9800 .
C18 H18B 0.9800 .
C18 H18C 0.9800 .
C19 C20 1.412(11) .
C19 C24 1.426(11) .
C20 C21 1.391(11) .
C20 C25 1.518(11) .
C21 C22 1.393(12) .
C21 H21 0.9500 .
C22 C23 1.393(11) .
C22 C26 1.504(11) .
C23 C24 1.379(11) .
C23 H23 0.9500 .
C24 C27 1.516(11) .
C25 H25A 0.9800 .
C25 H25B 0.9800 .
C25 H25C 0.9800 .
C26 H26A 0.9800 .
C26 H26B 0.9800 .
C26 H26C 0.9800 .
C27 H27A 0.9800 .
C27 H27B 0.9800 .
C27 H27C 0.9800 .
Au2 P2 2.3311(19) .
Au2 P2 2.3312(19) 3_566
P2 C37 1.833(8) .
P2 C46 1.840(8) .
P2 C28 1.841(7) .
C28 C33 1.412(10) .
C28 C29 1.422(10) .
C29 C30 1.389(11) .
C29 C34 1.518(11) .
C30 C31 1.384(11) .
C30 H30 0.9500 .
C31 C32 1.386(11) .
C31 C35 1.505(11) .
C32 C33 1.391(11) .
C32 H32 0.9500 .
C33 C36 1.513(11) .
C34 H34A 0.9800 .
C34 H34B 0.9800 .
C34 H34C 0.9800 .
C35 H35A 0.9800 .
C35 H35B 0.9800 .
C35 H35C 0.9800 .
C36 H36A 0.9800 .
C36 H36B 0.9800 .
C36 H36C 0.9800 .
C37 C42 1.403(11) .
C37 C38 1.426(11) .
C38 C39 1.384(11) .
C38 C43 1.516(11) .
C39 C40 1.396(12) .
C39 H39 0.9500 .
C40 C41 1.384(13) .
C40 C44 1.512(12) .
C41 C42 1.404(12) .
C41 H41 0.9500 .
C42 C45 1.507(11) .
C43 H43A 0.9800 .
C43 H43B 0.9800 .
C43 H43C 0.9800 .
C44 H44A 0.9800 .
C44 H44B 0.9800 .
C44 H44C 0.9800 .
C45 H45A 0.9800 .
C45 H45B 0.9800 .
C45 H45C 0.9800 .
C46 C51 1.397(10) .
C46 C47 1.428(10) .
C47 C48 1.395(10) .
C47 C52 1.514(10) .
C48 C49 1.384(11) .
C48 H48 0.9500 .
C49 C50 1.379(11) .
C49 C53 1.524(11) .
C50 C51 1.408(11) .
C50 H50 0.9500 .
C51 C54 1.506(11) .
C52 H52A 0.9800 .
C52 H52B 0.9800 .
C52 H52C 0.9800 .
C53 H53A 0.9800 .
C53 H53B 0.9800 .
C53 H53C 0.9800 .
C54 H54A 0.9800 .
C54 H54B 0.9800 .
C54 H54C 0.9800 .
Au3 C55 1.979(10) .
Au3 C56 2.000(10) .
N1 C55 1.124(13) .
N2 C56 1.114(12) .
C57 Cl2 1.725(11) .
C57 Cl1 1.746(10) .
C57 H57A 0.9900 .
C57 H57B 0.9900 .
C58 Cl4 1.754(11) .
C58 Cl3 1.773(13) .
C58 H58A 0.9900 .
C58 H58B 0.9900 .
